data_4121027
loop_
_publ_author_name
'Xin-Hua Zhao'
'Xing-Cai Huang'
'Shao-Liang Zhang'
'Dong Shao'
'Hai-Yan Wei'
'Xin-Yi Wang'

_publ_contact_author
;
        Xinyi Wang
        School of Chemistry and Chemical Engineering
        State Key Labatory of Coordination Chemistry
        Nanjing National Lab of Microstructure 
        Nanjing University
;
_publ_contact_author_email wangxy66@nju.edu.cn
_publ_contact_author_fax 86-25-83314502
_publ_contact_author_phone 86-25-83621651
_publ_section_title
;
 Cation-Dependent Magnetic Ordering and Room-Temperature Bistability in
 Azido-Bridged Perovskite-Type Compounds
;
_journal_name_full 'Journal of the American Chemical Society'
_journal_page_first 16006
_journal_page_last 16009
_journal_paper_doi 10.1021/ja407654n
_journal_volume 135
_journal_year 2013
_chemical_formula_sum 'C H6 Mn N10'
_chemical_formula_weight 213.10
_chemical_name_common MA-Mn-N3-173K
_chemical_name_systematic
; 
 ? 
;
_space_group_IT_number 14
_symmetry_cell_setting monoclinic
_symmetry_space_group_name_Hall '-P 2ybc'
_symmetry_space_group_name_H-M 'P 1 21/c 1'
_atom_sites_solution_hydrogens geom
_atom_sites_solution_primary direct
_atom_sites_solution_secondary difmap
_audit_creation_method SHELXL-97
_cell_angle_alpha 90.00
_cell_angle_beta 102.000(15)
_cell_angle_gamma 90.00
_cell_formula_units_Z 4
_cell_length_a 6.158(3)
_cell_length_b 7.113(4)
_cell_length_c 18.420(9)
_cell_measurement_reflns_used 5072
_cell_measurement_temperature 173(2)
_cell_measurement_theta_max 28.2496
_cell_measurement_theta_min 2.2607
_cell_volume 789.2(7)
_computing_cell_refinement 'Bruker SAINT'
_computing_data_collection 'Bruker ApexII'
_computing_data_reduction 'Bruker SAINT'
_computing_molecular_graphics Diamond
_computing_publication_material 'SHELXL-97 (Sheldrick, 2008)'
_computing_structure_refinement 'SHELXL-97 (Sheldrick, 2008)'
_computing_structure_solution 'SHELXS-97 (Sheldrick, 2008)'
_diffrn_ambient_temperature 173(2)
_diffrn_measured_fraction_theta_full 0.996
_diffrn_measured_fraction_theta_max 0.987
_diffrn_measurement_device_type 'Bruker ApexII'
_diffrn_measurement_method 'phi and omega scans'
_diffrn_radiation_monochromator graphite
_diffrn_radiation_source 'fine-focus sealed tube'
_diffrn_radiation_type MoK\a
_diffrn_radiation_wavelength 0.71073
_diffrn_reflns_av_R_equivalents 0.0000
_diffrn_reflns_av_sigmaI/netI 0.0474
_diffrn_reflns_limit_h_max 8
_diffrn_reflns_limit_h_min -8
_diffrn_reflns_limit_k_max 9
_diffrn_reflns_limit_k_min 0
_diffrn_reflns_limit_l_max 24
_diffrn_reflns_limit_l_min 0
_diffrn_reflns_number 1951
_diffrn_reflns_theta_full 27.50
_diffrn_reflns_theta_max 28.34
_diffrn_reflns_theta_min 2.26
_exptl_absorpt_coefficient_mu 1.638
_exptl_absorpt_correction_T_max 0.7457
_exptl_absorpt_correction_T_min 0.2745
_exptl_absorpt_correction_type multi-scan
_exptl_absorpt_process_details 'TWINABS: Bruker'
_exptl_crystal_colour 'light green'
_exptl_crystal_density_diffrn 1.794
_exptl_crystal_description block
_exptl_crystal_F_000 428
_exptl_crystal_size_max 0.26
_exptl_crystal_size_mid 0.24
_exptl_crystal_size_min 0.16
_refine_diff_density_max 1.101
_refine_diff_density_min -1.019
_refine_diff_density_rms 0.149
_refine_ls_extinction_method none
_refine_ls_goodness_of_fit_ref 1.091
_refine_ls_hydrogen_treatment constr
_refine_ls_matrix_type full
_refine_ls_number_parameters 115
_refine_ls_number_reflns 1951
_refine_ls_number_restraints 0
_refine_ls_restrained_S_all 1.091
_refine_ls_R_factor_all 0.0516
_refine_ls_R_factor_gt 0.0467
_refine_ls_shift/su_max 0.001
_refine_ls_shift/su_mean 0.000
_refine_ls_structure_factor_coef Fsqd
_refine_ls_weighting_details 'calc w=1/[\s^2^(Fo^2^)+(0.1085P)^2^+0.2011P] where P=(Fo^2^+2Fc^2^)/3'
_refine_ls_weighting_scheme calc
_refine_ls_wR_factor_gt 0.1438
_refine_ls_wR_factor_ref 0.1561
_reflns_number_gt 1734
_reflns_number_total 1951
_reflns_threshold_expression >2sigma(I)
_cod_data_source_file ja407654n_si_002_01.cif
_cod_data_source_block MA-Mn-N3-173K
_cod_depositor_comments
;
The following automatic conversions were performed:

'_exptl_absorpt_correction_type' value 'multi-Scan' changed to
'multi-scan' according to the built-in table from CIF Core dictionary
named 'cif_core.dic' version 2.4.1 from 2010-06-29.

Automatic conversion script
Id: cif_fix_values 2281 2013-09-26 08:29:07Z andrius 
;
_cod_database_code 4121027

loop_
_symmetry_equiv_pos_as_xyz
'x, y, z'
'-x, y+1/2, -z+1/2'
'-x, -y, -z'
'x, -y-1/2, z-1/2'

loop_
_atom_site_label
_atom_site_type_symbol
_atom_site_fract_x
_atom_site_fract_y
_atom_site_fract_z
_atom_site_U_iso_or_equiv
_atom_site_adp_type
_atom_site_occupancy
_atom_site_symmetry_multiplicity
_atom_site_calc_flag
_atom_site_refinement_flags
Mn1 Mn 0.63119(6) 0.74728(4) 0.88287(2) 0.0125(2) Uani 1 1 d .
N1 N 0.2671(4) 0.8005(4) 0.85599(15) 0.0222(5) Uani 1 1 d .
N2 N 0.1280(3) 0.7490(2) 0.88575(14) 0.0158(7) Uani 1 1 d .
N3 N -0.0126(4) 0.6974(4) 0.91612(14) 0.0194(5) Uani 1 1 d .
N4 N 0.5797(4) 0.4964(4) 0.94723(14) 0.0249(5) Uani 1 1 d .
N5 N 0.5000 0.5000 1.0000 0.0202(7) Uani 1 2 d S
N6 N 0.6671(4) 1.0055(4) 0.82106(14) 0.0252(5) Uani 1 1 d .
N7 N 0.5301(3) 1.0414(3) 0.76778(13) 0.0186(5) Uani 1 1 d .
N8 N 0.3922(4) 1.0759(4) 0.71717(14) 0.0289(6) Uani 1 1 d .
N9 N 0.6531(4) 0.9191(4) 0.98678(13) 0.0242(5) Uani 1 1 d .
N10 N 0.5000 1.0000 1.0000 0.0198(7) Uani 1 2 d S
C1 C 0.0950(5) 0.2863(5) 0.83920(19) 0.0271(6) Uani 1 1 d .
H1A H -0.0048 0.3514 0.7986 0.041 Uiso 1 1 calc R
H1B H 0.1310 0.1616 0.8224 0.041 Uiso 1 1 calc R
H1C H 0.2318 0.3594 0.8545 0.041 Uiso 1 1 calc R
N11 N -0.0159(4) 0.2658(3) 0.90327(17) 0.0225(6) Uani 1 1 d .
H11A H 0.0801 0.2126 0.9421 0.034 Uiso 1 1 calc R
H11B H -0.1378 0.1913 0.8900 0.034 Uiso 1 1 calc R
H11C H -0.0577 0.3811 0.9169 0.034 Uiso 1 1 calc R

loop_
_atom_site_aniso_label
_atom_site_aniso_U_11
_atom_site_aniso_U_22
_atom_site_aniso_U_33
_atom_site_aniso_U_23
_atom_site_aniso_U_13
_atom_site_aniso_U_12
Mn1 0.0097(3) 0.0146(3) 0.0139(3) 0.00016(11) 0.0044(2) -0.00015(10)
N1 0.0129(11) 0.0272(12) 0.0275(12) 0.0064(11) 0.0063(9) 0.0006(9)
N2 0.0088(14) 0.0161(15) 0.0212(18) -0.0005(7) 0.0002(12) 0.0027(6)
N3 0.0123(10) 0.0247(11) 0.0220(11) 0.0022(10) 0.0052(8) 0.0012(9)
N4 0.0279(12) 0.0229(12) 0.0265(13) 0.0078(10) 0.0119(10) -0.0001(9)
N5 0.0173(14) 0.0157(15) 0.0269(17) 0.0053(14) 0.0028(13) -0.0037(12)
N6 0.0216(11) 0.0256(12) 0.0257(12) 0.0079(10) -0.0012(10) -0.0083(9)
N7 0.0185(10) 0.0192(11) 0.0200(10) 0.0050(9) 0.0085(8) -0.0032(8)
N8 0.0231(12) 0.0382(16) 0.0243(12) 0.0133(11) 0.0025(9) -0.0042(10)
N9 0.0211(11) 0.0310(13) 0.0195(11) -0.0069(9) 0.0021(9) 0.0080(10)
N10 0.0195(15) 0.0215(16) 0.0175(15) -0.0031(13) 0.0017(12) 0.0044(13)
C1 0.0241(14) 0.0279(14) 0.0295(16) -0.0019(12) 0.0062(13) -0.0017(11)
N11 0.0205(13) 0.0208(12) 0.0247(14) -0.0031(8) 0.0011(12) 0.0028(8)

loop_
_atom_type_symbol
_atom_type_description
_atom_type_scat_dispersion_real
_atom_type_scat_dispersion_imag
_atom_type_scat_source
C C 0.0033 0.0016 'International Tables Vol C Tables 4.2.6.8 and 6.1.1.4'
H H 0.0000 0.0000 'International Tables Vol C Tables 4.2.6.8 and 6.1.1.4'
Mn Mn 0.3368 0.7283 'International Tables Vol C Tables 4.2.6.8 and 6.1.1.4'
N N 0.0061 0.0033 'International Tables Vol C Tables 4.2.6.8 and 6.1.1.4'

loop_
_geom_angle_atom_site_label_1
_geom_angle_atom_site_label_2
_geom_angle_atom_site_label_3
_geom_angle
_geom_angle_site_symmetry_1
_geom_angle_site_symmetry_3
N3 Mn1 N8 91.84(10) 1_655 2_646
N3 Mn1 N6 94.47(9) 1_655 .
N8 Mn1 N6 91.45(11) 2_646 .
N3 Mn1 N4 88.05(10) 1_655 .
N8 Mn1 N4 90.59(11) 2_646 .
N6 Mn1 N4 176.71(9) . .
N3 Mn1 N1 176.61(9) 1_655 .
N8 Mn1 N1 91.17(10) 2_646 .
N6 Mn1 N1 87.01(9) . .
N4 Mn1 N1 90.37(10) . .
N3 Mn1 N9 88.31(9) 1_655 .
N8 Mn1 N9 178.98(10) 2_646 .
N6 Mn1 N9 89.54(11) . .
N4 Mn1 N9 88.40(10) . .
N1 Mn1 N9 88.65(9) . .
N2 N1 Mn1 130.2(2) . .
N1 N2 N3 179.8(3) . .
N2 N3 Mn1 127.5(2) . 1_455
N5 N4 Mn1 123.96(18) . .
N4 N5 N4 179.999(3) . 3_667
N7 N6 Mn1 118.66(18) . .
N8 N7 N6 178.0(3) . .
N7 N8 Mn1 135.2(2) . 2_656
N10 N9 Mn1 122.29(15) . .
N9 N10 N9 179.999(3) . 3_677
N11 C1 H1A 109.5 . .
N11 C1 H1B 109.5 . .
H1A C1 H1B 109.5 . .
N11 C1 H1C 109.5 . .
H1A C1 H1C 109.5 . .
H1B C1 H1C 109.5 . .
C1 N11 H11A 109.5 . .
C1 N11 H11B 109.5 . .
H11A N11 H11B 109.5 . .
C1 N11 H11C 109.5 . .
H11A N11 H11C 109.5 . .
H11B N11 H11C 109.5 . .

loop_
_geom_bond_atom_site_label_1
_geom_bond_atom_site_label_2
_geom_bond_distance
_geom_bond_site_symmetry_2
Mn1 N3 2.181(2) 1_655
Mn1 N8 2.189(3) 2_646
Mn1 N6 2.197(3) .
Mn1 N4 2.201(3) .
Mn1 N1 2.226(3) .
Mn1 N9 2.251(2) .
N1 N2 1.168(3) .
N2 N3 1.183(3) .
N3 Mn1 2.181(2) 1_455
N4 N5 1.177(2) .
N5 N4 1.177(2) 3_667
N6 N7 1.181(3) .
N7 N8 1.149(3) .
N8 Mn1 2.189(3) 2_656
N9 N10 1.173(2) .
N10 N9 1.173(2) 3_677
C1 N11 1.488(5) .
C1 H1A 0.9800 .
C1 H1B 0.9800 .
C1 H1C 0.9800 .
N11 H11A 0.9100 .
N11 H11B 0.9100 .
N11 H11C 0.9100 .
